data_4104247
loop_
_publ_author_name
'Pallavi Sharma'
'Barry Lygo'
'William Lewis'
'John E. Moses'

_publ_section_title
;
 Biomimetic Synthesis and Structural Reassignment of the
 Tridachiahydropyrones
;
_journal_name_full 'Journal of the American Chemical Society'
_journal_page_first 5966
_journal_page_last 5972
_journal_paper_doi 10.1021/ja900369z
_journal_volume 131
_journal_year 2009
_chemical_formula_moiety 'C21 H30 O3'
_chemical_formula_sum 'C21 H30 O3'
_chemical_formula_weight 330.45
_chemical_name_systematic
; 
 ? 
;
_space_group_IT_number 2
_symmetry_cell_setting triclinic
_symmetry_space_group_name_Hall '-P 1'
_symmetry_space_group_name_H-M 'P -1'
_atom_sites_solution_hydrogens geom
_atom_sites_solution_primary direct
_atom_sites_solution_secondary difmap
_audit_creation_method 'enCIFer editing of SHELXL-97 file'
_cell_angle_alpha 92.919(2)
_cell_angle_beta 103.854(2)
_cell_angle_gamma 113.448(2)
_cell_formula_units_Z 2
_cell_length_a 8.6581(10)
_cell_length_b 9.8765(12)
_cell_length_c 12.8693(16)
_cell_measurement_reflns_used 3511
_cell_measurement_temperature 150(2)
_cell_measurement_theta_max 27.45
_cell_measurement_theta_min 2.28
_cell_volume 966.9(2)
_computing_cell_refinement 'Bruker SAINT version 6.36A (Bruker, 2002)'
_computing_data_collection 'Bruker SMART version 5.625 (Bruker, 2001)'
_computing_data_reduction 'Bruker SAINT; SHELXTL (Sheldrick, 2008)'
_computing_molecular_graphics ' ?'
_computing_publication_material 'enCIFer(Allen et al.,2004);PLATON(Spek,2003)'
_computing_structure_refinement 'SHELXL-97 (Sheldrick, 2008)'
_computing_structure_solution 'SHELXS-97 (Sheldrick, 2008)'
_diffrn_ambient_temperature 150(2)
_diffrn_measured_fraction_theta_full 0.980
_diffrn_measured_fraction_theta_max 0.980
_diffrn_measurement_device_type 'Bruker SMART APEX CCD area detector'
_diffrn_measurement_method \w
_diffrn_radiation_monochromator graphite
_diffrn_radiation_source 'fine-focus sealed tube'
_diffrn_radiation_type MoK\a
_diffrn_radiation_wavelength 0.71073
_diffrn_reflns_av_R_equivalents 0.0712
_diffrn_reflns_av_sigmaI/netI 0.0689
_diffrn_reflns_limit_h_max 11
_diffrn_reflns_limit_h_min -11
_diffrn_reflns_limit_k_max 12
_diffrn_reflns_limit_k_min -12
_diffrn_reflns_limit_l_max 16
_diffrn_reflns_limit_l_min -16
_diffrn_reflns_number 8449
_diffrn_reflns_theta_full 27.49
_diffrn_reflns_theta_max 27.49
_diffrn_reflns_theta_min 2.28
_diffrn_standards_decay_% 0
_diffrn_standards_number 0
_exptl_absorpt_coefficient_mu 0.074
_exptl_absorpt_correction_type none
_exptl_crystal_colour colourless
_exptl_crystal_density_diffrn 1.135
_exptl_crystal_density_method 'not measured'
_exptl_crystal_description block
_exptl_crystal_F_000 360
_exptl_crystal_size_max 0.53
_exptl_crystal_size_mid 0.40
_exptl_crystal_size_min 0.37
_refine_diff_density_max 0.318
_refine_diff_density_min -0.235
_refine_diff_density_rms 0.043
_refine_ls_extinction_method none
_refine_ls_goodness_of_fit_ref 1.071
_refine_ls_hydrogen_treatment constr
_refine_ls_matrix_type full
_refine_ls_number_parameters 225
_refine_ls_number_reflns 4355
_refine_ls_number_restraints 0
_refine_ls_restrained_S_all 1.071
_refine_ls_R_factor_all 0.0628
_refine_ls_R_factor_gt 0.0496
_refine_ls_shift/su_max 0.000
_refine_ls_shift/su_mean 0.000
_refine_ls_structure_factor_coef Fsqd
_refine_ls_weighting_details 'calc w=1/[\s^2^(Fo^2^)+(0.0514P)^2^+0.0846P] where P=(Fo^2^+2Fc^2^)/3'
_refine_ls_weighting_scheme calc
_refine_ls_wR_factor_gt 0.1258
_refine_ls_wR_factor_ref 0.1341
_reflns_number_gt 3377
_reflns_number_total 4355
_reflns_threshold_expression >2sigma(I)
_cod_data_source_file ja900369z_si_001.cif
_cod_data_source_block tmrprp
_cod_database_code 4104247

loop_
_symmetry_equiv_pos_as_xyz
'x, y, z'
'-x, -y, -z'

loop_
_atom_site_label
_atom_site_type_symbol
_atom_site_fract_x
_atom_site_fract_y
_atom_site_fract_z
_atom_site_U_iso_or_equiv
_atom_site_adp_type
_atom_site_occupancy
_atom_site_symmetry_multiplicity
_atom_site_calc_flag
_atom_site_refinement_flags
O1 O 0.72683(12) 0.78529(11) 0.16770(7) 0.0279(2) Uani 1 1 d .
C1 C 0.83654(18) 0.83701(15) 0.26879(11) 0.0275(3) Uani 1 1 d .
O2 O 0.76057(13) 0.86254(13) 0.34118(8) 0.0383(3) Uani 1 1 d .
C2 C 1.00783(18) 0.86214(16) 0.29950(11) 0.0283(3) Uani 1 1 d .
C3 C 1.08018(17) 0.81789(16) 0.22104(11) 0.0266(3) Uani 1 1 d .
O3 O 1.23522(13) 0.84167(13) 0.24016(8) 0.0384(3) Uani 1 1 d .
C4 C 0.94871(17) 0.72875(15) 0.11097(11) 0.0249(3) Uani 1 1 d .
C5 C 0.80466(16) 0.77979(14) 0.08339(10) 0.0236(3) Uani 1 1 d .
C6 C 0.74038(17) 0.81489(14) -0.00977(11) 0.0242(3) Uani 1 1 d .
C7 C 0.81705(17) 0.81048(14) -0.10337(10) 0.0243(3) Uani 1 1 d .
H7A H 0.8521 0.9116 -0.1255 0.029 Uiso 1 1 calc R
C8 C 0.98142(17) 0.78374(14) -0.07250(11) 0.0248(3) Uani 1 1 d .
C9 C 1.03869(17) 0.74911(15) 0.02285(11) 0.0258(3) Uani 1 1 d .
H9A H 1.1444 0.7362 0.0365 0.031 Uiso 1 1 calc R
C10 C 0.68128(17) 0.69830(15) -0.20223(11) 0.0270(3) Uani 1 1 d .
C11 C 0.63454(18) 0.74523(17) -0.29438(11) 0.0314(3) Uani 1 1 d .
H11A H 0.6859 0.8504 -0.2925 0.038 Uiso 1 1 calc R
C12 C 0.5108(2) 0.65342(18) -0.40132(12) 0.0382(4) Uani 1 1 d .
H12A H 0.4626 0.5466 -0.3930 0.046 Uiso 1 1 calc R
H12B H 0.5778 0.6650 -0.4553 0.046 Uiso 1 1 calc R
C13 C 0.3581(2) 0.69535(18) -0.44519(11) 0.0351(4) Uani 1 1 d .
H13A H 0.4084 0.8032 -0.4534 0.042 Uiso 1 1 calc R
C14 C 0.2467(2) 0.6032(2) -0.55712(13) 0.0484(4) Uani 1 1 d .
H14A H 0.1495 0.6312 -0.5844 0.073 Uiso 1 1 calc R
H14B H 0.1996 0.4965 -0.5516 0.073 Uiso 1 1 calc R
H14C H 0.3195 0.6228 -0.6072 0.073 Uiso 1 1 calc R
C15 C 0.2482(2) 0.6766(3) -0.36766(15) 0.0583(5) Uani 1 1 d .
H15A H 0.3216 0.7402 -0.2977 0.087 Uiso 1 1 calc R
H15B H 0.1987 0.5718 -0.3575 0.087 Uiso 1 1 calc R
H15C H 0.1527 0.7057 -0.3974 0.087 Uiso 1 1 calc R
C16 C 0.6123(2) 0.53786(16) -0.18555(13) 0.0384(4) Uani 1 1 d .
H16A H 0.5166 0.4754 -0.2496 0.058 Uiso 1 1 calc R
H16B H 0.5682 0.5287 -0.1216 0.058 Uiso 1 1 calc R
H16C H 0.7069 0.5048 -0.1745 0.058 Uiso 1 1 calc R
C17 C 0.8748(2) 0.56199(16) 0.12549(13) 0.0356(4) Uani 1 1 d .
H17A H 0.7903 0.5001 0.0574 0.053 Uiso 1 1 calc R
H17B H 0.8163 0.5491 0.1830 0.053 Uiso 1 1 calc R
H17C H 0.9713 0.5314 0.1452 0.053 Uiso 1 1 calc R
C18 C 1.07532(19) 0.79712(17) -0.15894(11) 0.0319(3) Uani 1 1 d .
H18A H 1.1851 0.7874 -0.1296 0.048 Uiso 1 1 calc R
H18B H 1.1014 0.8949 -0.1821 0.048 Uiso 1 1 calc R
H18C H 1.0004 0.7178 -0.2212 0.048 Uiso 1 1 calc R
C19 C 0.59001(18) 0.85921(18) -0.03136(12) 0.0335(3) Uani 1 1 d .
H19A H 0.5634 0.8755 0.0368 0.050 Uiso 1 1 calc R
H19B H 0.4865 0.7794 -0.0825 0.050 Uiso 1 1 calc R
H19C H 0.6220 0.9517 -0.0625 0.050 Uiso 1 1 calc R
C20 C 1.1196(2) 0.9312(2) 0.41440(12) 0.0388(4) Uani 1 1 d .
H20A H 1.2389 0.9405 0.4220 0.058 Uiso 1 1 calc R
H20B H 1.0692 0.8674 0.4645 0.058 Uiso 1 1 calc R
H20C H 1.1233 1.0305 0.4314 0.058 Uiso 1 1 calc R
C21 C 0.59780(19) 0.87778(18) 0.30409(12) 0.0350(4) Uani 1 1 d .
H21A H 0.5622 0.9017 0.3668 0.052 Uiso 1 1 calc R
H21B H 0.5064 0.7836 0.2598 0.052 Uiso 1 1 calc R
H21C H 0.6145 0.9583 0.2605 0.052 Uiso 1 1 calc R

loop_
_atom_site_aniso_label
_atom_site_aniso_U_11
_atom_site_aniso_U_22
_atom_site_aniso_U_33
_atom_site_aniso_U_23
_atom_site_aniso_U_13
_atom_site_aniso_U_12
O1 0.0239(5) 0.0366(5) 0.0248(5) 0.0013(4) 0.0094(4) 0.0132(4)
C1 0.0296(7) 0.0331(7) 0.0233(7) 0.0036(6) 0.0105(6) 0.0151(6)
O2 0.0318(6) 0.0630(7) 0.0274(5) 0.0017(5) 0.0118(4) 0.0260(5)
C2 0.0277(7) 0.0369(7) 0.0245(7) 0.0053(6) 0.0091(5) 0.0170(6)
C3 0.0256(7) 0.0346(7) 0.0257(7) 0.0088(6) 0.0084(5) 0.0179(6)
O3 0.0294(6) 0.0624(7) 0.0308(6) 0.0050(5) 0.0082(4) 0.0273(5)
C4 0.0259(7) 0.0273(7) 0.0259(7) 0.0052(5) 0.0102(5) 0.0140(6)
C5 0.0212(6) 0.0250(6) 0.0246(7) -0.0003(5) 0.0095(5) 0.0085(5)
C6 0.0211(6) 0.0247(6) 0.0255(7) -0.0012(5) 0.0053(5) 0.0098(5)
C7 0.0256(7) 0.0236(6) 0.0227(7) 0.0018(5) 0.0059(5) 0.0101(5)
C8 0.0241(7) 0.0240(6) 0.0266(7) 0.0011(5) 0.0096(5) 0.0093(5)
C9 0.0245(7) 0.0290(7) 0.0297(7) 0.0028(6) 0.0112(5) 0.0153(6)
C10 0.0253(7) 0.0295(7) 0.0256(7) -0.0013(6) 0.0071(5) 0.0118(6)
C11 0.0316(8) 0.0335(7) 0.0269(7) -0.0026(6) 0.0051(6) 0.0141(6)
C12 0.0406(9) 0.0434(9) 0.0264(7) -0.0041(6) 0.0030(6) 0.0184(7)
C13 0.0335(8) 0.0424(8) 0.0250(7) 0.0040(6) 0.0051(6) 0.0135(7)
C14 0.0442(10) 0.0582(11) 0.0296(8) 0.0018(8) -0.0006(7) 0.0153(8)
C15 0.0445(10) 0.0968(16) 0.0360(9) 0.0134(10) 0.0127(8) 0.0313(10)
C16 0.0397(9) 0.0294(7) 0.0353(8) -0.0007(6) 0.0053(7) 0.0074(7)
C17 0.0446(9) 0.0304(7) 0.0392(8) 0.0109(6) 0.0176(7) 0.0192(7)
C18 0.0325(8) 0.0383(8) 0.0292(8) 0.0052(6) 0.0139(6) 0.0165(7)
C19 0.0298(8) 0.0447(8) 0.0290(7) -0.0002(6) 0.0052(6) 0.0213(7)
C20 0.0348(8) 0.0593(10) 0.0251(7) 0.0028(7) 0.0077(6) 0.0238(8)
C21 0.0292(8) 0.0454(9) 0.0370(8) 0.0014(7) 0.0150(6) 0.0200(7)

loop_
_atom_type_symbol
_atom_type_description
_atom_type_scat_dispersion_real
_atom_type_scat_dispersion_imag
_atom_type_scat_source
C C 0.0033 0.0016 'International Tables Vol C Tables 4.2.6.8 and 6.1.1.4'
H H 0.0000 0.0000 'International Tables Vol C Tables 4.2.6.8 and 6.1.1.4'
O O 0.0106 0.0060 'International Tables Vol C Tables 4.2.6.8 and 6.1.1.4'

loop_
_geom_angle_atom_site_label_1
_geom_angle_atom_site_label_2
_geom_angle_atom_site_label_3
_geom_angle
C1 O1 C5 116.38(10)
O2 C1 O1 113.28(11)
O2 C1 C2 120.53(12)
O1 C1 C2 126.19(12)
C1 O2 C21 119.27(11)
C1 C2 C3 118.73(12)
C1 C2 C20 120.67(12)
C3 C2 C20 120.58(12)
O3 C3 C2 123.28(13)
O3 C3 C4 120.37(12)
C2 C3 C4 116.25(11)
C5 C4 C9 109.86(11)
C5 C4 C3 109.49(11)
C9 C4 C3 110.87(11)
C5 C4 C17 110.70(11)
C9 C4 C17 109.69(11)
C3 C4 C17 106.18(11)
C6 C5 O1 117.60(11)
C6 C5 C4 127.73(12)
O1 C5 C4 114.64(11)
C5 C6 C19 123.92(12)
C5 C6 C7 120.23(11)
C19 C6 C7 115.85(12)
C8 C7 C6 113.22(11)
C8 C7 C10 111.07(11)
C6 C7 C10 111.96(11)
C8 C7 H7A 106.7
C6 C7 H7A 106.7
C10 C7 H7A 106.7
C9 C8 C18 121.91(12)
C9 C8 C7 122.83(12)
C18 C8 C7 115.26(11)
C8 C9 C4 124.76(12)
C8 C9 H9A 117.6
C4 C9 H9A 117.6
C11 C10 C16 124.95(13)
C11 C10 C7 120.08(13)
C16 C10 C7 114.97(12)
C10 C11 C12 128.35(14)
C10 C11 H11A 115.8
C12 C11 H11A 115.8
C11 C12 C13 114.13(13)
C11 C12 H12A 108.7
C13 C12 H12A 108.7
C11 C12 H12B 108.7
C13 C12 H12B 108.7
H12A C12 H12B 107.6
C15 C13 C14 111.15(14)
C15 C13 C12 111.36(13)
C14 C13 C12 110.26(14)
C15 C13 H13A 108.0
C14 C13 H13A 108.0
C12 C13 H13A 108.0
C13 C14 H14A 109.5
C13 C14 H14B 109.5
H14A C14 H14B 109.5
C13 C14 H14C 109.5
H14A C14 H14C 109.5
H14B C14 H14C 109.5
C13 C15 H15A 109.5
C13 C15 H15B 109.5
H15A C15 H15B 109.5
C13 C15 H15C 109.5
H15A C15 H15C 109.5
H15B C15 H15C 109.5
C10 C16 H16A 109.5
C10 C16 H16B 109.5
H16A C16 H16B 109.5
C10 C16 H16C 109.5
H16A C16 H16C 109.5
H16B C16 H16C 109.5
C4 C17 H17A 109.5
C4 C17 H17B 109.5
H17A C17 H17B 109.5
C4 C17 H17C 109.5
H17A C17 H17C 109.5
H17B C17 H17C 109.5
C8 C18 H18A 109.5
C8 C18 H18B 109.5
H18A C18 H18B 109.5
C8 C18 H18C 109.5
H18A C18 H18C 109.5
H18B C18 H18C 109.5
C6 C19 H19A 109.5
C6 C19 H19B 109.5
H19A C19 H19B 109.5
C6 C19 H19C 109.5
H19A C19 H19C 109.5
H19B C19 H19C 109.5
C2 C20 H20A 109.5
C2 C20 H20B 109.5
H20A C20 H20B 109.5
C2 C20 H20C 109.5
H20A C20 H20C 109.5
H20B C20 H20C 109.5
O2 C21 H21A 109.5
O2 C21 H21B 109.5
H21A C21 H21B 109.5
O2 C21 H21C 109.5
H21A C21 H21C 109.5
H21B C21 H21C 109.5

loop_
_geom_bond_atom_site_label_1
_geom_bond_atom_site_label_2
_geom_bond_distance
O1 C1 1.3454(15)
O1 C5 1.4169(15)
C1 O2 1.3287(16)
C1 C2 1.3541(19)
O2 C21 1.4459(17)
C2 C3 1.4419(18)
C2 C20 1.5082(19)
C3 O3 1.2258(16)
C3 C4 1.5429(18)
C4 C5 1.4974(18)
C4 C9 1.5017(17)
C4 C17 1.5514(19)
C5 C6 1.3204(19)
C6 C19 1.5022(19)
C6 C7 1.5146(18)
C7 C8 1.5138(18)
C7 C10 1.5270(18)
C7 H7A 1.0000
C8 C9 1.3248(19)
C8 C18 1.5094(18)
C9 H9A 0.9500
C10 C11 1.327(2)
C10 C16 1.502(2)
C11 C12 1.5026(19)
C11 H11A 0.9500
C12 C13 1.529(2)
C12 H12A 0.9900
C12 H12B 0.9900
C13 C15 1.507(2)
C13 C14 1.529(2)
C13 H13A 1.0000
C14 H14A 0.9800
C14 H14B 0.9800
C14 H14C 0.9800
C15 H15A 0.9800
C15 H15B 0.9800
C15 H15C 0.9800
C16 H16A 0.9800
C16 H16B 0.9800
C16 H16C 0.9800
C17 H17A 0.9800
C17 H17B 0.9800
C17 H17C 0.9800
C18 H18A 0.9800
C18 H18B 0.9800
C18 H18C 0.9800
C19 H19A 0.9800
C19 H19B 0.9800
C19 H19C 0.9800
C20 H20A 0.9800
C20 H20B 0.9800
C20 H20C 0.9800
C21 H21A 0.9800
C21 H21B 0.9800
C21 H21C 0.9800

loop_
_geom_torsion_atom_site_label_1
_geom_torsion_atom_site_label_2
_geom_torsion_atom_site_label_3
_geom_torsion_atom_site_label_4
_geom_torsion
C5 O1 C1 O2 169.55(11)
C5 O1 C1 C2 -10.9(2)
O1 C1 O2 C21 -18.42(19)
C2 C1 O2 C21 161.96(13)
O2 C1 C2 C3 173.37(13)
O1 C1 C2 C3 -6.2(2)
O2 C1 C2 C20 -5.0(2)
O1 C1 C2 C20 175.49(13)
C1 C2 C3 O3 176.91(14)
C20 C2 C3 O3 -4.8(2)
C1 C2 C3 C4 -6.6(2)
C20 C2 C3 C4 171.74(12)
O3 C3 C4 C5 -150.61(13)
C2 C3 C4 C5 32.79(16)
O3 C3 C4 C9 -29.24(18)
C2 C3 C4 C9 154.16(12)
O3 C3 C4 C17 89.85(15)
C2 C3 C4 C17 -86.76(14)
C1 O1 C5 C6 -141.85(13)
C1 O1 C5 C4 40.13(15)
C9 C4 C5 C6 10.63(19)
C3 C4 C5 C6 132.61(14)
C17 C4 C5 C6 -110.67(16)
C9 C4 C5 O1 -171.60(10)
C3 C4 C5 O1 -49.62(14)
C17 C4 C5 O1 67.10(14)
O1 C5 C6 C19 -0.3(2)
C4 C5 C6 C19 177.40(13)
O1 C5 C6 C7 -179.69(10)
C4 C5 C6 C7 -2.0(2)
C5 C6 C7 C8 -7.63(17)
C19 C6 C7 C8 172.95(11)
C5 C6 C7 C10 118.88(14)
C19 C6 C7 C10 -60.54(15)
C6 C7 C8 C9 8.00(18)
C10 C7 C8 C9 -118.98(14)
C6 C7 C8 C18 -172.84(11)
C10 C7 C8 C18 60.18(15)
C18 C8 C9 C4 -177.79(12)
C7 C8 C9 C4 1.3(2)
C5 C4 C9 C8 -10.10(19)
C3 C4 C9 C8 -131.25(14)
C17 C4 C9 C8 111.81(15)
C8 C7 C10 C11 -115.38(14)
C6 C7 C10 C11 116.95(14)
C8 C7 C10 C16 63.72(15)
C6 C7 C10 C16 -63.94(15)
C16 C10 C11 C12 -2.1(2)
C7 C10 C11 C12 176.96(14)
C10 C11 C12 C13 123.44(17)
C11 C12 C13 C15 -59.74(19)
C11 C12 C13 C14 176.38(13)
